data_4327501
loop_
_publ_author_name
'Chih-Chieh Wang'
'Cheng-Han Yang'
'Chia-Hwa Lee'
'Gene-Hsiang Lee'

_publ_section_title
;
 Hydrothermal Synthesis and Structural Characterization of a
 Two-Dimensional Polymeric Copper(II) Complex Containing an Unusual
 Bridged H2edta2-Ligand
;
_journal_name_full 'Inorganic Chemistry'
_journal_page_first 429
_journal_page_last 432
_journal_paper_doi 10.1021/ic010873+
_journal_volume 41
_journal_year 2002
_chemical_formula_sum 'C10 H14 Cu N2 O8'
_chemical_formula_weight 353.77
_chemical_name_systematic
;
  ?
;
_space_group_IT_number 19
_symmetry_cell_setting orthorhombic
_symmetry_space_group_name_Hall 'P 2ac 2ab'
_symmetry_space_group_name_H-M 'P 21 21 21'
_atom_sites_solution_hydrogens geom
_atom_sites_solution_primary direct
_atom_sites_solution_secondary difmap
_audit_creation_method SHELXL-97
_cell_angle_alpha 90.00
_cell_angle_beta 90.00
_cell_angle_gamma 90.00
_cell_formula_units_Z 4
_cell_length_a 6.9085(2)
_cell_length_b 11.9893(3)
_cell_length_c 15.6103(4)
_cell_measurement_reflns_used 6815
_cell_measurement_temperature 295(2)
_cell_measurement_theta_max 30.00
_cell_measurement_theta_min 2.14
_cell_volume 1292.97(6)
_computing_cell_refinement 'Bruker SAINT'
_computing_data_collection 'Bruker SMART'
_computing_data_reduction 'Bruker SAINT'
_computing_molecular_graphics 'Bruker SHELXTL'
_computing_publication_material 'Bruker SHELXTL'
_computing_structure_refinement 'SHELXL-97 (Sheldrick, 1997)'
_computing_structure_solution 'SHELXS-97 (Sheldrick, 1990)'
_diffrn_ambient_temperature 295(2)
_diffrn_measured_fraction_theta_full 1.000
_diffrn_measured_fraction_theta_max 1.000
_diffrn_measurement_device_type 'Bruker SMART CCD area detector'
_diffrn_measurement_method 'phi and omega scans'
_diffrn_radiation_monochromator graphite
_diffrn_radiation_source 'fine-focus sealed tube'
_diffrn_radiation_type MoK\a
_diffrn_radiation_wavelength 0.71073
_diffrn_reflns_av_R_equivalents 0.0359
_diffrn_reflns_av_sigmaI/netI 0.0351
_diffrn_reflns_limit_h_max 8
_diffrn_reflns_limit_h_min -9
_diffrn_reflns_limit_k_max 16
_diffrn_reflns_limit_k_min -15
_diffrn_reflns_limit_l_max 21
_diffrn_reflns_limit_l_min -21
_diffrn_reflns_number 16389
_diffrn_reflns_theta_full 30.00
_diffrn_reflns_theta_max 30.00
_diffrn_reflns_theta_min 2.14
_diffrn_standards_decay_% 0
_exptl_absorpt_coefficient_mu 1.733
_exptl_absorpt_correction_T_max 0.8253
_exptl_absorpt_correction_T_min 0.7461
_exptl_absorpt_correction_type multi-scan
_exptl_crystal_colour light-blue
_exptl_crystal_density_diffrn 1.817
_exptl_crystal_density_meas ?
_exptl_crystal_description block
_exptl_crystal_F_000 724
_exptl_crystal_size_max 0.20
_exptl_crystal_size_mid 0.15
_exptl_crystal_size_min 0.10
_refine_diff_density_max 0.826
_refine_diff_density_min -0.522
_refine_diff_density_rms 0.079
_refine_ls_abs_structure_details 'Flack H D (1983), Acta Cryst. A39, 876-881'
_refine_ls_abs_structure_Flack -0.046(14)
_refine_ls_extinction_method none
_refine_ls_goodness_of_fit_ref 1.024
_refine_ls_hydrogen_treatment mixed
_refine_ls_matrix_type full
_refine_ls_number_parameters 193
_refine_ls_number_reflns 3778
_refine_ls_number_restraints 0
_refine_ls_restrained_S_all 1.024
_refine_ls_R_factor_all 0.0496
_refine_ls_R_factor_gt 0.0360
_refine_ls_shift/su_max 0.001
_refine_ls_shift/su_mean 0.000
_refine_ls_structure_factor_coef Fsqd
_refine_ls_weighting_details 'calc w=1/[\s^2^(Fo^2^)+(0.0569P)^2^+0.0000P] where P=(Fo^2^+2Fc^2^)/3'
_refine_ls_weighting_scheme calc
_refine_ls_wR_factor_gt 0.0869
_refine_ls_wR_factor_ref 0.0921
_reflns_number_gt 3047
_reflns_number_total 3778
_reflns_threshold_expression >2sigma(I)
_cod_data_source_file ic0108732B.cif
_cod_data_source_block cuedtart
_cod_depositor_comments
;
The following automatic conversions were performed:

'_exptl_crystal_density_meas' value 'not_measured' was changed to '?'
- the value is perceived as not measured.

Automatic conversion script
Id: cif_fix_values 3008 2015-01-20 13:52:24Z robertas 
;
_cod_database_code 4327501

loop_
_symmetry_equiv_pos_as_xyz
'x, y, z'
'-x+1/2, -y, z+1/2'
'-x, y+1/2, -z+1/2'
'x+1/2, -y+1/2, -z'

loop_
_atom_site_label
_atom_site_type_symbol
_atom_site_fract_x
_atom_site_fract_y
_atom_site_fract_z
_atom_site_U_iso_or_equiv
_atom_site_adp_type
_atom_site_occupancy
_atom_site_symmetry_multiplicity
_atom_site_calc_flag
_atom_site_refinement_flags
Cu1 Cu 0.88583(4) 0.08716(3) 1.00914(2) 0.02580(10) Uani 1 1 d .
O1 O 0.7038(2) -0.03644(17) 1.01105(13) 0.0323(4) Uani 1 1 d .
O2 O 0.6512(3) -0.20630(19) 1.06192(13) 0.0368(5) Uani 1 1 d .
O3 O 1.0928(3) -0.0095(2) 0.90464(13) 0.0395(5) Uani 1 1 d .
O4 O 1.4040(4) -0.0466(2) 0.90013(15) 0.0413(6) Uani 1 1 d .
H4A H 1.478(6) -0.050(4) 0.922(3) 0.037(13) Uiso 1 1 d .
O5 O 1.0804(3) 0.20520(15) 1.01178(12) 0.0291(4) Uani 1 1 d .
O6 O 0.7192(3) 0.15389(17) 0.91915(12) 0.0334(5) Uani 1 1 d .
O7 O 0.3990(3) 0.2191(2) 1.27817(14) 0.0398(5) Uani 1 1 d .
H7A H 0.376(5) 0.236(3) 1.331(2) 0.042(10) Uiso 1 1 d .
O8 O 0.7072(4) 0.2585(3) 1.30870(15) 0.0537(7) Uani 1 1 d .
N1 N 1.0662(3) -0.0200(2) 1.08025(14) 0.0246(5) Uani 1 1 d .
N2 N 0.8291(3) 0.16271(19) 1.14924(14) 0.0250(5) Uani 1 1 d .
C1 C 1.0927(4) 0.0271(3) 1.16846(16) 0.0310(6) Uani 1 1 d .
H1A H 1.1417 -0.0307 1.2062 0.037 Uiso 1 1 calc R
H1B H 1.1877 0.0866 1.1665 0.037 Uiso 1 1 calc R
C2 C 0.9065(4) 0.0717(2) 1.20386(16) 0.0307(6) Uani 1 1 d .
H2A H 0.8123 0.0119 1.2072 0.037 Uiso 1 1 calc R
H2B H 0.9282 0.0997 1.2614 0.037 Uiso 1 1 calc R
C3 C 0.9653(4) -0.1293(3) 1.0823(2) 0.0314(6) Uani 1 1 d .
H3A H 0.9660 -0.1572 1.1406 0.038 Uiso 1 1 calc R
H3B H 1.0367 -0.1819 1.0472 0.038 Uiso 1 1 calc R
C4 C 0.7567(4) -0.1245(2) 1.05067(18) 0.0284(6) Uiso 1 1 d .
C5 C 1.2581(4) -0.0318(3) 1.03915(17) 0.0290(6) Uani 1 1 d .
H5A H 1.3166 -0.1016 1.0570 0.035 Uiso 1 1 calc R
H5B H 1.3416 0.0285 1.0578 0.035 Uiso 1 1 calc R
C6 C 1.2416(4) -0.0297(3) 0.94232(18) 0.0294(6) Uani 1 1 d .
C7 C 0.9512(4) 0.2625(2) 1.14975(18) 0.0308(6) Uani 1 1 d .
H7B H 1.0233 0.2644 1.2031 0.037 Uiso 1 1 calc R
H7C H 0.8683 0.3278 1.1485 0.037 Uiso 1 1 calc R
C8 C 1.0949(4) 0.2699(2) 1.07491(16) 0.0269(5) Uani 1 1 d .
C9 C 0.6256(4) 0.1851(3) 1.16949(16) 0.0303(6) Uani 1 1 d .
H9A H 0.5521 0.1173 1.1599 0.036 Uiso 1 1 calc R
H9B H 0.5777 0.2409 1.1298 0.036 Uiso 1 1 calc R
C10 C 0.5864(4) 0.2252(3) 1.26025(18) 0.0306(6) Uani 1 1 d .

loop_
_atom_site_aniso_label
_atom_site_aniso_U_11
_atom_site_aniso_U_22
_atom_site_aniso_U_33
_atom_site_aniso_U_23
_atom_site_aniso_U_13
_atom_site_aniso_U_12
Cu1 0.02246(15) 0.02693(16) 0.02800(15) 0.00184(12) -0.00144(13) -0.00087(13)
O1 0.0232(9) 0.0368(10) 0.0370(10) 0.0095(9) -0.0054(9) -0.0030(8)
O2 0.0359(12) 0.0347(11) 0.0398(11) 0.0043(9) 0.0011(9) -0.0107(9)
O3 0.0305(12) 0.0546(14) 0.0333(10) -0.0039(9) -0.0052(9) 0.0047(11)
O4 0.0268(13) 0.0660(16) 0.0312(10) -0.0035(10) 0.0003(10) 0.0033(12)
O5 0.0316(10) 0.0308(9) 0.0249(8) -0.0011(7) 0.0046(8) -0.0055(8)
O6 0.0354(12) 0.0322(11) 0.0324(10) -0.0016(8) -0.0069(9) 0.0069(9)
O7 0.0250(11) 0.0622(14) 0.0322(11) -0.0057(10) 0.0057(9) 0.0004(11)
O8 0.0344(13) 0.088(2) 0.0387(12) -0.0250(12) 0.0057(10) -0.0124(13)
N1 0.0209(11) 0.0276(12) 0.0252(10) 0.0016(8) -0.0006(8) 0.0005(9)
N2 0.0228(11) 0.0273(12) 0.0251(10) 0.0011(8) 0.0040(8) 0.0000(9)
C1 0.0311(16) 0.0375(16) 0.0243(12) 0.0002(10) -0.0051(11) 0.0030(13)
C2 0.0354(15) 0.0362(15) 0.0206(10) 0.0022(10) 0.0019(11) 0.0029(13)
C3 0.0255(14) 0.0283(14) 0.0403(16) 0.0028(12) 0.0001(12) 0.0005(12)
C5 0.0217(13) 0.0363(15) 0.0290(13) -0.0009(11) 0.0011(10) 0.0018(13)
C6 0.0251(14) 0.0327(15) 0.0302(14) -0.0027(11) 0.0023(11) 0.0002(13)
C7 0.0344(15) 0.0296(15) 0.0283(13) -0.0038(10) 0.0056(11) -0.0005(12)
C8 0.0276(14) 0.0267(13) 0.0264(11) 0.0028(9) 0.0011(11) 0.0022(12)
C9 0.0249(14) 0.0410(15) 0.0251(11) -0.0025(10) -0.0005(12) -0.0021(13)
C10 0.0289(15) 0.0345(14) 0.0283(12) -0.0013(11) 0.0031(11) -0.0025(12)

loop_
_atom_type_symbol
_atom_type_description
_atom_type_scat_dispersion_real
_atom_type_scat_dispersion_imag
_atom_type_scat_source
C C 0.0033 0.0016 'International Tables Vol C Tables 4.2.6.8 and 6.1.1.4'
H H 0.0000 0.0000 'International Tables Vol C Tables 4.2.6.8 and 6.1.1.4'
N N 0.0061 0.0033 'International Tables Vol C Tables 4.2.6.8 and 6.1.1.4'
O O 0.0106 0.0060 'International Tables Vol C Tables 4.2.6.8 and 6.1.1.4'
Cu Cu 0.3201 1.2651 'International Tables Vol C Tables 4.2.6.8 and 6.1.1.4'

loop_
_geom_angle_atom_site_label_1
_geom_angle_atom_site_label_2
_geom_angle_atom_site_label_3
_geom_angle
_geom_angle_site_symmetry_1
O1 Cu1 O5 176.18(8) .
O1 Cu1 O6 86.73(9) .
O5 Cu1 O6 97.01(8) .
O1 Cu1 N1 84.81(8) .
O5 Cu1 N1 91.37(9) .
O6 Cu1 N1 164.20(9) .
O1 Cu1 N2 99.68(8) .
O5 Cu1 N2 79.60(8) .
O6 Cu1 N2 113.47(8) .
N1 Cu1 N2 81.17(8) .
C4 O1 Cu1 116.91(17) .
C8 O5 Cu1 121.21(18) .
C8 O6 Cu1 129.57(18) 4_457
C5 N1 C3 110.3(2) .
C5 N1 C1 109.0(2) .
C3 N1 C1 111.7(2) .
C5 N1 Cu1 111.08(17) .
C3 N1 Cu1 105.78(16) .
C1 N1 Cu1 109.05(17) .
C7 N2 C9 113.7(2) .
C7 N2 C2 113.0(2) .
C9 N2 C2 110.9(2) .
C7 N2 Cu1 102.68(15) .
C9 N2 Cu1 114.98(16) .
C2 N2 Cu1 100.78(15) .
C2 C1 N1 111.6(2) .
N2 C2 C1 111.1(2) .
N1 C3 C4 113.8(2) .
O2 C4 O1 123.9(3) .
O2 C4 C3 118.8(2) .
O1 C4 C3 117.3(3) .
N1 C5 C6 111.3(3) .
O3 C6 O4 120.8(3) .
O3 C6 C5 123.5(3) .
O4 C6 C5 115.6(3) .
N2 C7 C8 114.5(2) .
O6 C8 O5 124.1(3) 4_557
O6 C8 C7 115.3(2) 4_557
O5 C8 C7 120.6(3) .
N2 C9 C10 115.5(2) .
O8 C10 O7 124.5(3) .
O8 C10 C9 124.8(3) .
O7 C10 C9 110.7(3) .

loop_
_geom_bond_atom_site_label_1
_geom_bond_atom_site_label_2
_geom_bond_distance
_geom_bond_site_symmetry_2
Cu1 O1 1.9439(19) .
Cu1 O5 1.9521(18) .
Cu1 O6 1.985(2) .
Cu1 N1 2.106(2) .
Cu1 N2 2.399(2) .
O1 C4 1.277(3) .
O2 C4 1.234(4) .
O3 C6 1.209(4) .
O4 C6 1.316(4) .
O5 C8 1.258(3) .
O6 C8 1.258(3) 4_457
O7 C10 1.327(4) .
O8 C10 1.195(4) .
N1 C5 1.479(4) .
N1 C3 1.484(4) .
N1 C1 1.500(3) .
N2 C7 1.464(4) .
N2 C9 1.466(4) .
N2 C2 1.485(3) .
C1 C2 1.498(4) .
C3 C4 1.524(4) .
C5 C6 1.516(4) .
C7 C8 1.535(4) .
C8 O6 1.258(3) 4_557
C9 C10 1.521(4) .
